data_7062918
loop_
_publ_author_name
'An, Xinkun'
'Ma, Haoyun'
'Cui, Guoen'
'Zhang, Tingting'
'Xu, Leichuan'
'Wang, Mingan'

_publ_section_title
;
 Novel and rapid approach for benzanthrone synthesis: BBr3-promoted
 annulation of 8-aryl-1-naphthoic acid derivatives
;
_journal_issue 4
_journal_name_full 'New Journal of Chemistry'
_journal_page_first 1741
_journal_page_last 1756
_journal_paper_doi 10.1039/D3NJ03905F
_journal_volume 48
_journal_year 2024
_chemical_absolute_configuration unk
_chemical_formula_moiety 'C19 H14 O2'
_chemical_formula_sum 'C19 H14 O2'
_chemical_formula_weight 274.30
_space_group_crystal_system orthorhombic
_space_group_IT_number 19
_space_group_name_Hall 'P 2ac 2ab'
_space_group_name_H-M_alt 'P 21 21 21'
_atom_sites_solution_hydrogens geom
_atom_sites_solution_primary direct
_atom_sites_solution_secondary difmap
_audit_creation_date 2022-07-01
_audit_creation_method
;
  Olex2 1.1
  (compiled 2011.02.15 svn.r1672, GUI svn.r3494)
;
_audit_update_record
;
2022-07-04 deposited with the CCDC.	2023-12-01 downloaded from the CCDC.
;
_cell_angle_alpha 90.00
_cell_angle_beta 90.00
_cell_angle_gamma 90.00
_cell_formula_units_Z 4
_cell_length_a 4.2162(5)
_cell_length_b 14.4562(15)
_cell_length_c 21.1593(16)
_cell_measurement_reflns_used 770
_cell_measurement_temperature 124.3(3)
_cell_measurement_theta_max 24.2280
_cell_measurement_theta_min 4.3250
_cell_volume 1289.7(2)
_computing_cell_refinement
;
CrysAlisPro, Agilent Technologies,
Version 1.171.37.35 (release 13-08-2014 CrysAlis171 .NET)
(compiled Aug 13 2014,18:06:01)
;
_computing_data_collection
;
CrysAlisPro, Agilent Technologies,
Version 1.171.37.35 (release 13-08-2014 CrysAlis171 .NET)
(compiled Aug 13 2014,18:06:01)
;
_computing_data_reduction
;
CrysAlisPro, Agilent Technologies,
Version 1.171.37.35 (release 13-08-2014 CrysAlis171 .NET)
(compiled Aug 13 2014,18:06:01)
;
_computing_molecular_graphics
;
O. V. Dolomanov, L. J. Bourhis, R. J. Gildea, J. A. K. Howard and H. Puschmann,
OLEX2: a complete structure solution, refinement and analysis program.
J. Appl. Cryst. (2009). 42, 339-341.
;
_computing_publication_material
;
O. V. Dolomanov, L. J. Bourhis, R. J. Gildea, J. A. K. Howard and H. Puschmann,
OLEX2: a complete structure solution, refinement and analysis program.
J. Appl. Cryst. (2009). 42, 339-341.
;
_computing_structure_refinement 'SHELXL-97 (Sheldrick, 1997)'
_computing_structure_solution 'A short history of SHELX (Sheldrick, 2007)/Bruker'
_diffrn_ambient_environment N~2~
_diffrn_ambient_temperature 124.3(3)
_diffrn_detector 'CCD plate'
_diffrn_detector_area_resol_mean 16.0971
_diffrn_detector_type Eos
_diffrn_measured_fraction_theta_full 0.9943
_diffrn_measured_fraction_theta_max 0.8191
_diffrn_measurement_details
;
#__ type_ start__ end____ width___ exp.time_
  1 omega   36.00   88.00   1.0000    6.0000
omega____ theta____ kappa____ phi______ frames
    -       16.0852  178.0000 -120.0000 52

#__ type_ start__ end____ width___ exp.time_
  2 omega  -45.00   18.00   1.0000    6.0000
omega____ theta____ kappa____ phi______ frames
    -       16.0852  -37.0000   30.0000 63

#__ type_ start__ end____ width___ exp.time_
  3 omega  -51.00  -21.00   1.0000    6.0000
omega____ theta____ kappa____ phi______ frames
    -       16.0852  -77.0000  -30.0000 30

#__ type_ start__ end____ width___ exp.time_
  4 omega   54.00   81.00   1.0000    6.0000
omega____ theta____ kappa____ phi______ frames
    -       15.9289  178.0000   60.0000 27

#__ type_ start__ end____ width___ exp.time_
  5 omega   40.00   71.00   1.0000    6.0000
omega____ theta____ kappa____ phi______ frames
    -       15.9289   57.0000 -120.0000 31
;
_diffrn_measurement_device 'four-circle diffractometer'
_diffrn_measurement_device_type 'Xcalibur, Eos, Gemini'
_diffrn_measurement_method '\w scans'
_diffrn_orient_matrix_UB_11 -0.0658549000
_diffrn_orient_matrix_UB_12 0.0447416000
_diffrn_orient_matrix_UB_13 0.0038794000
_diffrn_orient_matrix_UB_21 -0.0718314000
_diffrn_orient_matrix_UB_22 -0.0033466000
_diffrn_orient_matrix_UB_23 -0.0301844000
_diffrn_orient_matrix_UB_31 -0.1369864000
_diffrn_orient_matrix_UB_32 -0.0197355000
_diffrn_orient_matrix_UB_33 0.0139852000
_diffrn_radiation_monochromator graphite
_diffrn_radiation_probe x-ray
_diffrn_radiation_type 'Mo K\a'
_diffrn_radiation_wavelength 0.71073
_diffrn_reflns_av_R_equivalents 0.0524
_diffrn_reflns_av_unetI/netI 0.1038
_diffrn_reflns_limit_h_max 3
_diffrn_reflns_limit_h_min -5
_diffrn_reflns_limit_k_max 16
_diffrn_reflns_limit_k_min -17
_diffrn_reflns_limit_l_max 26
_diffrn_reflns_limit_l_min -24
_diffrn_reflns_number 5130
_diffrn_reflns_theta_full 26.00
_diffrn_reflns_theta_max 26.00
_diffrn_reflns_theta_min 3.21
_diffrn_source 'Enhance (Mo) X-ray Source'
_exptl_absorpt_coefficient_mu 0.091
_exptl_absorpt_correction_T_max 1.00000
_exptl_absorpt_correction_T_min 0.82773
_exptl_absorpt_correction_type multi-scan
_exptl_absorpt_process_details
;
CrysAlisPro, Agilent Technologies,
Version 1.171.37.35 (release 13-08-2014 CrysAlis171 .NET)
(compiled Aug 13 2014,18:06:01)
Empirical absorption correction using spherical harmonics,
 implemented in SCALE3 ABSPACK scaling algorithm.
;
_exptl_crystal_colour yellow
_exptl_crystal_density_diffrn 1.413
_exptl_crystal_density_method 'not measured'
_exptl_crystal_description needle
_exptl_crystal_F_000 576
_exptl_crystal_size_max 0.45
_exptl_crystal_size_mid 0.04
_exptl_crystal_size_min 0.03
_refine_diff_density_max 0.214
_refine_diff_density_min -0.211
_refine_diff_density_rms 0.053
_refine_ls_abs_structure_details 'Flack H D (1983), Acta Cryst. A39, 876-881'
_refine_ls_abs_structure_Flack -3(3)
_refine_ls_extinction_method none
_refine_ls_goodness_of_fit_ref 1.013
_refine_ls_hydrogen_treatment mixed
_refine_ls_matrix_type full
_refine_ls_number_parameters 192
_refine_ls_number_reflns 2482
_refine_ls_number_restraints 0
_refine_ls_restrained_S_all 1.013
_refine_ls_R_factor_all 0.1026
_refine_ls_R_factor_gt 0.0602
_refine_ls_shift/su_max 0.001
_refine_ls_shift/su_mean 0.000
_refine_ls_structure_factor_coef Fsqd
_refine_ls_weighting_details 'calc w=1/[\s^2^(Fo^2^)+(0.0411P)^2^+0.0000P] where P=(Fo^2^+2Fc^2^)/3'
_refine_ls_weighting_scheme calc
_refine_ls_wR_factor_gt 0.1067
_refine_ls_wR_factor_ref 0.1339
_reflns_number_gt 1573
_reflns_number_total 2482
_reflns_threshold_expression >2sigma(I)
_cod_data_source_file d3nj03905f2.cif
_cod_data_source_block exp_8094
_cod_depositor_comments 'Adding full bibliography for 7062918.cif.'
_cod_database_code 7062918
_reflns_odcompleteness_completeness 99.43
_reflns_odcompleteness_iscentric 1
_reflns_odcompleteness_theta 25.07

loop_
_space_group_symop_id
_space_group_symop_operation_xyz
1 'x, y, z'
2 '-x+1/2, -y, z+1/2'
3 'x+1/2, -y+1/2, -z'
4 '-x, y+1/2, -z+1/2'

loop_
_atom_site_label
_atom_site_type_symbol
_atom_site_fract_x
_atom_site_fract_y
_atom_site_fract_z
_atom_site_U_iso_or_equiv
_atom_site_adp_type
_atom_site_occupancy
_atom_site_symmetry_multiplicity
_atom_site_calc_flag
_atom_site_refinement_flags
_atom_site_disorder_assembly
_atom_site_disorder_group
O2 O -0.6705(6) -0.38011(16) -0.10537(9) 0.0309(6) Uani 1 1 d . . .
C10 C -1.0087(8) -0.3816(2) -0.29194(13) 0.0220(8) Uani 1 1 d . . .
C9 C -0.8123(8) -0.4543(2) -0.26891(13) 0.0217(8) Uani 1 1 d . . .
O1 O -0.8130(6) -0.61145(17) -0.40293(9) 0.0353(7) Uani 1 1 d . . .
C11 C -1.1299(8) -0.3876(2) -0.35721(13) 0.0230(8) Uani 1 1 d . . .
C4 C -0.6959(8) -0.4515(2) -0.20512(13) 0.0229(8) Uani 1 1 d . . .
C1 C -1.0810(9) -0.3100(2) -0.25160(12) 0.0263(8) Uani 1 1 d . . .
H1 H -1.2060 -0.2617 -0.2667 0.032 Uiso 1 1 calc R . .
C6 C -0.4124(9) -0.5951(2) -0.22180(14) 0.0284(9) Uani 1 1 d . . .
H6 H -0.2758 -0.6407 -0.2069 0.034 Uiso 1 1 calc R . .
C12 C -1.0622(9) -0.4653(2) -0.39491(14) 0.0232(8) Uani 1 1 d . . .
C16 C -1.4399(9) -0.3251(3) -0.44376(13) 0.0292(9) Uani 1 1 d . . .
H16 H -1.5648 -0.2777 -0.4600 0.035 Uiso 1 1 calc R . .
C13 C -0.8617(9) -0.5415(2) -0.37121(14) 0.0275(9) Uani 1 1 d . . .
C15 C -1.3793(8) -0.4025(2) -0.48091(13) 0.0258(8) Uani 1 1 d . . .
C3 C -0.7851(8) -0.3754(2) -0.16563(13) 0.0235(8) Uani 1 1 d . . .
C17 C -1.3194(8) -0.3169(3) -0.38344(13) 0.0278(9) Uani 1 1 d . . .
H17 H -1.3635 -0.2642 -0.3598 0.033 Uiso 1 1 calc R . .
C8 C -0.7302(8) -0.5318(2) -0.30639(13) 0.0232(8) Uani 1 1 d . . .
C14 C -1.1910(8) -0.4723(2) -0.45603(13) 0.0264(8) Uani 1 1 d . . .
H14 H -1.1493 -0.5246 -0.4802 0.032 Uiso 1 1 calc R . .
C2 C -0.9749(8) -0.3063(3) -0.18871(13) 0.0262(9) Uani 1 1 d . . .
H2 H -1.0334 -0.2572 -0.1628 0.031 Uiso 1 1 calc R . .
C18 C -1.5174(9) -0.4105(3) -0.54699(13) 0.0357(10) Uani 1 1 d . . .
H18A H -1.4024 -0.3708 -0.5752 0.054 Uiso 1 1 calc R . .
H18B H -1.7365 -0.3925 -0.5463 0.054 Uiso 1 1 calc R . .
H18C H -1.5006 -0.4734 -0.5613 0.054 Uiso 1 1 calc R . .
C7 C -0.5315(9) -0.5998(3) -0.28366(13) 0.0279(9) Uani 1 1 d . . .
H7 H -0.4757 -0.6492 -0.3095 0.034 Uiso 1 1 calc R . .
C5 C -0.4989(9) -0.5229(3) -0.18338(14) 0.0284(9) Uani 1 1 d . . .
H5 H -0.4250 -0.5212 -0.1420 0.034 Uiso 1 1 calc R . .
C19 C -0.7725(11) -0.3089(3) -0.06186(13) 0.0408(11) Uani 1 1 d . . .
H19A H -0.6974 -0.3232 -0.0202 0.061 Uiso 1 1 calc R . .
H19B H -1.0000 -0.3059 -0.0616 0.061 Uiso 1 1 calc R . .
H19C H -0.6879 -0.2503 -0.0750 0.061 Uiso 1 1 calc R . .

loop_
_atom_site_aniso_label
_atom_site_aniso_U_11
_atom_site_aniso_U_22
_atom_site_aniso_U_33
_atom_site_aniso_U_23
_atom_site_aniso_U_13
_atom_site_aniso_U_12
O2 0.0394(16) 0.0323(14) 0.0210(10) -0.0030(10) -0.0014(11) 0.0033(14)
C10 0.0199(18) 0.023(2) 0.0232(15) 0.0028(15) 0.0056(15) -0.0049(18)
C9 0.0199(19) 0.0228(18) 0.0225(15) -0.0011(14) 0.0067(15) -0.0054(19)
O1 0.0493(18) 0.0294(14) 0.0273(11) -0.0058(11) 0.0021(12) -0.0004(16)
C11 0.0226(19) 0.0253(19) 0.0210(14) 0.0019(15) 0.0052(15) -0.0051(19)
C4 0.0208(19) 0.0251(19) 0.0228(15) 0.0013(15) 0.0005(16) -0.0043(19)
C1 0.030(2) 0.0247(19) 0.0247(16) 0.0032(15) 0.0032(17) 0.000(2)
C6 0.0251(19) 0.028(2) 0.0322(17) 0.0050(16) 0.0054(17) 0.003(2)
C12 0.027(2) 0.0217(19) 0.0207(15) -0.0016(14) 0.0075(16) -0.0035(18)
C16 0.029(2) 0.032(2) 0.0260(17) 0.0004(16) 0.0048(17) 0.001(2)
C13 0.033(2) 0.025(2) 0.0248(16) 0.0013(15) 0.0107(17) -0.005(2)
C15 0.0245(19) 0.033(2) 0.0196(15) 0.0004(15) 0.0059(15) -0.0081(19)
C3 0.0243(19) 0.027(2) 0.0194(14) -0.0002(15) 0.0025(15) -0.0067(19)
C17 0.032(2) 0.030(2) 0.0217(15) -0.0015(16) 0.0062(16) 0.000(2)
C8 0.024(2) 0.0232(19) 0.0224(15) 0.0007(14) 0.0090(16) -0.0015(18)
C14 0.030(2) 0.0259(19) 0.0228(16) -0.0033(15) 0.0065(17) -0.004(2)
C2 0.031(2) 0.0234(19) 0.0242(15) -0.0043(15) 0.0040(17) -0.0017(19)
C18 0.036(2) 0.043(2) 0.0285(17) -0.0033(18) 0.0026(18) -0.004(2)
C7 0.028(2) 0.025(2) 0.0311(17) 0.0013(16) 0.0064(17) 0.001(2)
C5 0.025(2) 0.034(2) 0.0263(17) 0.0047(16) 0.0035(16) -0.004(2)
C19 0.060(3) 0.041(2) 0.0222(15) -0.0081(17) -0.0011(19) 0.005(3)

loop_
_atom_type_symbol
_atom_type_description
_atom_type_scat_dispersion_real
_atom_type_scat_dispersion_imag
_atom_type_scat_source
C C 0.0033 0.0016 'International Tables Vol C Tables 4.2.6.8 and 6.1.1.4'
H H 0.0000 0.0000 'International Tables Vol C Tables 4.2.6.8 and 6.1.1.4'
O O 0.0106 0.0060 'International Tables Vol C Tables 4.2.6.8 and 6.1.1.4'

loop_
_geom_angle_atom_site_label_1
_geom_angle_atom_site_label_2
_geom_angle_atom_site_label_3
_geom_angle
_geom_angle_site_symmetry_1
_geom_angle_site_symmetry_3
_geom_angle_publ_flag
C3 O2 C19 117.0(3) . . ?
C9 C10 C11 118.6(3) . . ?
C1 C10 C9 118.2(3) . . ?
C1 C10 C11 123.2(3) . . ?
C10 C9 C4 119.9(3) . . ?
C8 C9 C10 122.3(3) . . ?
C8 C9 C4 117.7(3) . . ?
C12 C11 C10 120.5(3) . . ?
C12 C11 C17 118.0(3) . . ?
C17 C11 C10 121.5(3) . . ?
C3 C4 C9 118.7(3) . . ?
C5 C4 C9 119.3(3) . . ?
C5 C4 C3 122.0(3) . . ?
C10 C1 H1 118.5 . . ?
C10 C1 C2 123.0(3) . . ?
C2 C1 H1 118.5 . . ?
C7 C6 H6 120.2 . . ?
C5 C6 H6 120.2 . . ?
C5 C6 C7 119.6(3) . . ?
C11 C12 C13 121.3(3) . . ?
C14 C12 C11 120.0(3) . . ?
C14 C12 C13 118.7(3) . . ?
C15 C16 H16 119.2 . . ?
C17 C16 H16 119.2 . . ?
C17 C16 C15 121.7(3) . . ?
O1 C13 C12 121.5(3) . . ?
O1 C13 C8 121.2(3) . . ?
C12 C13 C8 117.2(3) . . ?
C16 C15 C18 120.7(3) . . ?
C14 C15 C16 118.4(3) . . ?
C14 C15 C18 120.9(3) . . ?
O2 C3 C4 114.4(3) . . ?
O2 C3 C2 125.2(3) . . ?
C2 C3 C4 120.4(3) . . ?
C11 C17 H17 119.7 . . ?
C16 C17 C11 120.7(3) . . ?
C16 C17 H17 119.7 . . ?
C9 C8 C13 120.0(3) . . ?
C7 C8 C9 121.2(3) . . ?
C7 C8 C13 118.8(3) . . ?
C12 C14 H14 119.4 . . ?
C15 C14 C12 121.2(3) . . ?
C15 C14 H14 119.4 . . ?
C1 C2 H2 120.1 . . ?
C3 C2 C1 119.8(3) . . ?
C3 C2 H2 120.1 . . ?
C15 C18 H18A 109.5 . . ?
C15 C18 H18B 109.5 . . ?
C15 C18 H18C 109.5 . . ?
H18A C18 H18B 109.5 . . ?
H18A C18 H18C 109.5 . . ?
H18B C18 H18C 109.5 . . ?
C6 C7 H7 119.7 . . ?
C8 C7 C6 120.6(3) . . ?
C8 C7 H7 119.7 . . ?
C4 C5 H5 119.2 . . ?
C6 C5 C4 121.5(3) . . ?
C6 C5 H5 119.2 . . ?
O2 C19 H19A 109.5 . . ?
O2 C19 H19B 109.5 . . ?
O2 C19 H19C 109.5 . . ?
H19A C19 H19B 109.5 . . ?
H19A C19 H19C 109.5 . . ?
H19B C19 H19C 109.5 . . ?

loop_
_geom_bond_atom_site_label_1
_geom_bond_atom_site_label_2
_geom_bond_distance
_geom_bond_site_symmetry_2
_geom_bond_publ_flag
O2 C3 1.365(3) . ?
O2 C19 1.446(4) . ?
C10 C9 1.425(4) . ?
C10 C11 1.475(4) . ?
C10 C1 1.376(4) . ?
C9 C4 1.437(4) . ?
C9 C8 1.416(4) . ?
O1 C13 1.231(4) . ?
C11 C12 1.407(4) . ?
C11 C17 1.411(4) . ?
C4 C3 1.432(4) . ?
C4 C5 1.402(5) . ?
C1 H1 0.9300 . ?
C1 C2 1.405(4) . ?
C6 H6 0.9300 . ?
C6 C7 1.404(4) . ?
C6 C5 1.373(4) . ?
C12 C13 1.476(5) . ?
C12 C14 1.406(4) . ?
C16 H16 0.9300 . ?
C16 C15 1.391(4) . ?
C16 C17 1.379(4) . ?
C13 C8 1.486(4) . ?
C15 C14 1.387(4) . ?
C15 C18 1.519(4) . ?
C3 C2 1.370(4) . ?
C17 H17 0.9300 . ?
C8 C7 1.377(4) . ?
C14 H14 0.9300 . ?
C2 H2 0.9300 . ?
C18 H18A 0.9600 . ?
C18 H18B 0.9600 . ?
C18 H18C 0.9600 . ?
C7 H7 0.9300 . ?
C5 H5 0.9300 . ?
C19 H19A 0.9600 . ?
C19 H19B 0.9600 . ?
C19 H19C 0.9600 . ?

loop_
_geom_torsion_atom_site_label_1
_geom_torsion_atom_site_label_2
_geom_torsion_atom_site_label_3
_geom_torsion_atom_site_label_4
_geom_torsion
_geom_torsion_site_symmetry_1
_geom_torsion_site_symmetry_2
_geom_torsion_site_symmetry_3
_geom_torsion_site_symmetry_4
_geom_torsion_publ_flag
O2 C3 C2 C1 -179.2(3) . . . . ?
C10 C9 C4 C3 0.9(4) . . . . ?
C10 C9 C4 C5 -179.0(3) . . . . ?
C10 C9 C8 C13 -2.8(5) . . . . ?
C10 C9 C8 C7 177.9(3) . . . . ?
C10 C11 C12 C13 -1.8(5) . . . . ?
C10 C11 C12 C14 177.1(3) . . . . ?
C10 C11 C17 C16 -177.7(3) . . . . ?
C10 C1 C2 C3 1.4(5) . . . . ?
C9 C10 C11 C12 2.4(4) . . . . ?
C9 C10 C11 C17 -178.5(3) . . . . ?
C9 C10 C1 C2 -1.2(5) . . . . ?
C9 C4 C3 O2 178.2(3) . . . . ?
C9 C4 C3 C2 -0.7(5) . . . . ?
C9 C4 C5 C6 0.5(5) . . . . ?
C9 C8 C7 C6 1.9(5) . . . . ?
O1 C13 C8 C9 -174.5(3) . . . . ?
O1 C13 C8 C7 4.8(5) . . . . ?
C11 C10 C9 C4 -178.7(3) . . . . ?
C11 C10 C9 C8 0.0(4) . . . . ?
C11 C10 C1 C2 177.5(3) . . . . ?
C11 C12 C13 O1 176.8(3) . . . . ?
C11 C12 C13 C8 -1.0(5) . . . . ?
C11 C12 C14 C15 1.6(5) . . . . ?
C4 C9 C8 C13 175.9(3) . . . . ?
C4 C9 C8 C7 -3.4(5) . . . . ?
C4 C3 C2 C1 -0.4(5) . . . . ?
C1 C10 C9 C4 0.0(4) . . . . ?
C1 C10 C9 C8 178.7(3) . . . . ?
C1 C10 C11 C12 -176.3(3) . . . . ?
C1 C10 C11 C17 2.9(5) . . . . ?
C12 C11 C17 C16 1.4(5) . . . . ?
C12 C13 C8 C9 3.3(4) . . . . ?
C12 C13 C8 C7 -177.4(3) . . . . ?
C16 C15 C14 C12 -0.3(5) . . . . ?
C13 C12 C14 C15 -179.5(3) . . . . ?
C13 C8 C7 C6 -177.5(3) . . . . ?
C15 C16 C17 C11 -0.2(5) . . . . ?
C3 C4 C5 C6 -179.4(3) . . . . ?
C17 C11 C12 C13 179.0(3) . . . . ?
C17 C11 C12 C14 -2.1(5) . . . . ?
C17 C16 C15 C14 -0.3(5) . . . . ?
C17 C16 C15 C18 179.4(3) . . . . ?
C8 C9 C4 C3 -177.8(3) . . . . ?
C8 C9 C4 C5 2.2(4) . . . . ?
C14 C12 C13 O1 -2.1(5) . . . . ?
C14 C12 C13 C8 -179.9(3) . . . . ?
C18 C15 C14 C12 180.0(3) . . . . ?
C7 C6 C5 C4 -2.1(5) . . . . ?
C5 C4 C3 O2 -1.9(5) . . . . ?
C5 C4 C3 C2 179.2(3) . . . . ?
C5 C6 C7 C8 1.0(5) . . . . ?
C19 O2 C3 C4 -175.4(3) . . . . ?
C19 O2 C3 C2 3.5(5) . . . . ?
